data_4127445
loop_
_publ_author_name
'Antoni, Patrick W.'
'Bruckhoff, Tim'
'Hansmann, Max M.'

_publ_section_title
;
 Organic Redox Systems Based on Pyridinium-Carbene Hybrids.
;
_journal_issue 24
_journal_name_full 'Journal of the American Chemical Society'
_journal_page_first 9701
_journal_page_last 9711
_journal_paper_doi 10.1021/jacs.9b04249
_journal_volume 141
_journal_year 2019
_chemical_formula_moiety 'C51 H53 N3 O2, C4 H10 O'
_chemical_formula_sum 'C55 H63 N3 O3'
_chemical_formula_weight 814.08
_space_group_crystal_system triclinic
_space_group_IT_number 2
_space_group_name_Hall '-P 1'
_space_group_name_H-M_alt 'P -1'
_symmetry_space_group_name_Hall '-P 1'
_symmetry_space_group_name_H-M 'P -1'
_atom_sites_solution_hydrogens geom
_atom_sites_solution_primary dual
_audit_creation_date 2019-04-11
_audit_creation_method
;
Olex2 1.2
(compiled 2018.05.29 svn.r3508 for OlexSys, GUI svn.r5506)
;
_cell_angle_alpha 103.818(5)
_cell_angle_beta 96.832(5)
_cell_angle_gamma 96.260(5)
_cell_formula_units_Z 2
_cell_length_a 9.1359(15)
_cell_length_b 15.748(3)
_cell_length_c 16.691(3)
_cell_measurement_reflns_used 9607
_cell_measurement_temperature 100.02
_cell_measurement_theta_max 31.546
_cell_measurement_theta_min 2.268
_cell_volume 2291.7(7)
_computing_cell_refinement 'SAINT V8.38A (?, 2016)'
_computing_data_reduction 'SAINT V8.38A (?, 2016)'
_computing_molecular_graphics 'Olex2 (Dolomanov et al., 2009)'
_computing_publication_material 'Olex2 (Dolomanov et al., 2009)'
_computing_structure_refinement 'ShelXL (Sheldrick, 2015)'
_computing_structure_solution 'XT (Sheldrick, 2015)'
_diffrn_ambient_temperature 100.02
_diffrn_measured_fraction_theta_full 0.998
_diffrn_measured_fraction_theta_max 0.997
_diffrn_measurement_device_type 'Bruker APEX-II CCD'
_diffrn_measurement_method '\f and \w scans'
_diffrn_radiation_type MoK\a
_diffrn_radiation_wavelength 0.71073
_diffrn_reflns_av_R_equivalents 0.0249
_diffrn_reflns_av_unetI/netI 0.0143
_diffrn_reflns_Laue_measured_fraction_full 0.998
_diffrn_reflns_Laue_measured_fraction_max 0.997
_diffrn_reflns_limit_h_max 13
_diffrn_reflns_limit_h_min -13
_diffrn_reflns_limit_k_max 23
_diffrn_reflns_limit_k_min -23
_diffrn_reflns_limit_l_max 24
_diffrn_reflns_limit_l_min -24
_diffrn_reflns_number 229504
_diffrn_reflns_point_group_measured_fraction_full 0.998
_diffrn_reflns_point_group_measured_fraction_max 0.997
_diffrn_reflns_theta_full 25.242
_diffrn_reflns_theta_max 31.581
_diffrn_reflns_theta_min 2.467
_exptl_absorpt_coefficient_mu 0.072
_exptl_absorpt_correction_T_max 0.9011
_exptl_absorpt_correction_T_min 0.8860
_exptl_absorpt_correction_type multi-scan
_exptl_absorpt_process_details
'SADABS-2016/2 (Bruker,2016/2) was used for absorption correction. wR2(int) was 0.1387 before and 0.0447 after correction. The Ratio of minimum to maximum transmission is 0.9832. The \l/2 correction factor is Not present.'
_exptl_crystal_colour yellow
_exptl_crystal_colour_primary yellow
_exptl_crystal_density_diffrn 1.180
_exptl_crystal_description block
_exptl_crystal_F_000 876
_exptl_crystal_recrystallization_method 'The material was recrystallised from Diethylether by slow evaporation'
_exptl_crystal_size_max 0.525
_exptl_crystal_size_mid 0.332
_exptl_crystal_size_min 0.156
_refine_diff_density_max 0.854
_refine_diff_density_min -0.517
_refine_diff_density_rms 0.056
_refine_ls_extinction_method none
_refine_ls_goodness_of_fit_ref 1.045
_refine_ls_hydrogen_treatment constr
_refine_ls_matrix_type full
_refine_ls_number_parameters 563
_refine_ls_number_reflns 15354
_refine_ls_number_restraints 0
_refine_ls_restrained_S_all 1.045
_refine_ls_R_factor_all 0.0493
_refine_ls_R_factor_gt 0.0465
_refine_ls_shift/su_max 0.001
_refine_ls_shift/su_mean 0.000
_refine_ls_structure_factor_coef Fsqd
_refine_ls_weighting_details 'w=1/[\s^2^(Fo^2^)+(0.0669P)^2^+0.9658P] where P=(Fo^2^+2Fc^2^)/3'
_refine_ls_weighting_scheme calc
_refine_ls_wR_factor_gt 0.1296
_refine_ls_wR_factor_ref 0.1325
_reflns_Friedel_coverage 0.000
_reflns_number_gt 14239
_reflns_number_total 15354
_reflns_threshold_expression 'I > 2\s(I)'
_cod_data_source_file ja9b04249_si_009.cif
_cod_data_source_block 0513_cg_0m
_cod_database_code 4127445
_shelx_shelxl_version_number 2018/3
_shelx_space_group_comment
;
The symmetry employed for this shelxl refinement is uniquely defined
by the following loop, which should always be used as a source of
symmetry information in preference to the above space-group names.
They are only intended as comments.
;
_shelx_estimated_absorpt_t_max 0.989
_shelx_estimated_absorpt_t_min 0.963
_olex2_refinement_description
;
1. Fixed Uiso
 At 1.2 times of:
  All C(H) groups, All C(H,H) groups
 At 1.5 times of:
  All C(H,H,H) groups
2.a Secondary CH2 refined with riding coordinates:
 C52(H52A,H52B), C54(H54A,H54B)
2.b Aromatic/amide H refined with riding coordinates:
 C3(H3), C6(H6), C9(H9), C10(H10), C11(H11), C12(H12), C13(H13), C15(H15),
 C16(H16), C17(H17), C18(H18), C19(H19), C20(H20), C21(H21), C23(H23), C24(H24),
  C31(H31), C33(H33), C40(H40), C42(H42)
2.c Idealised Me refined as rotating group:
 C26(H26A,H26B,H26C), C27(H27A,H27B,H27C), C28(H28A,H28B,H28C), C35(H35A,H35B,
 H35C), C36(H36A,H36B,H36C), C37(H37A,H37B,H37C), C44(H44A,H44B,H44C), C45(H45A,
 H45B,H45C), C46(H46A,H46B,H46C), C50(H50A,H50B,H50C), C51(H51A,H51B,H51C),
 C53(H53A,H53B,H53C), C55(H55A,H55B,H55C)
;
_olex2_diffrn_ambient_temperature_device 'Oxford Cryosystems Cryostream 800'
_olex2_submission_special_instructions 'No special instructions were received'

loop_
_space_group_symop_operation_xyz
'x, y, z'
'-x, -y, -z'

loop_
_atom_site_label
_atom_site_type_symbol
_atom_site_fract_x
_atom_site_fract_y
_atom_site_fract_z
_atom_site_U_iso_or_equiv
_atom_site_adp_type
_atom_site_occupancy
_atom_site_site_symmetry_order
_atom_site_calc_flag
_atom_site_refinement_flags_posn
O1 O 0.44698(9) 0.17527(4) 1.10306(4) 0.02205(14) Uani 1 1 d .
O2 O 0.84476(8) 0.34493(5) 1.07167(4) 0.02078(13) Uani 1 1 d .
N1 N 0.65240(8) 0.31192(5) 0.96391(4) 0.01304(12) Uani 1 1 d .
N2 N 0.45283(8) 0.20721(5) 0.97777(4) 0.01349(12) Uani 1 1 d .
N3 N 0.32968(8) 0.27210(5) 0.68430(4) 0.01325(12) Uani 1 1 d .
C1 C 0.50673(9) 0.26479(5) 0.92972(5) 0.01232(13) Uani 1 1 d .
C2 C 0.43363(9) 0.27224(5) 0.85535(5) 0.01283(13) Uani 1 1 d .
C3 C 0.30671(9) 0.21187(6) 0.80375(5) 0.01481(14) Uani 1 1 d .
H3 H 0.252063 0.172051 0.827761 0.018 Uiso 1 1 calc R
C4 C 0.26362(9) 0.21032(5) 0.72297(5) 0.01356(13) Uani 1 1 d .
C5 C 0.36897(9) 0.23571(5) 0.60239(5) 0.01332(13) Uani 1 1 d .
C6 C 0.47912(9) 0.34376(5) 0.81770(5) 0.01358(14) Uani 1 1 d .
H6 H 0.545876 0.393445 0.851181 0.016 Uiso 1 1 calc R
C7 C 0.43112(9) 0.34287(5) 0.73768(5) 0.01296(13) Uani 1 1 d .
C8 C 0.47625(9) 0.41908(5) 0.70407(5) 0.01453(14) Uani 1 1 d .
C9 C 0.37353(11) 0.45400(6) 0.65651(6) 0.01967(16) Uani 1 1 d .
H9 H 0.272505 0.427016 0.643039 0.024 Uiso 1 1 calc R
C10 C 0.41821(13) 0.52797(7) 0.62879(7) 0.0265(2) Uani 1 1 d .
H10 H 0.347811 0.550916 0.596144 0.032 Uiso 1 1 calc R
C11 C 0.56490(14) 0.56825(7) 0.64863(7) 0.0294(2) Uani 1 1 d .
H11 H 0.595433 0.618475 0.629314 0.035 Uiso 1 1 calc R
C12 C 0.66720(12) 0.53488(7) 0.69689(7) 0.02587(19) Uani 1 1 d .
H12 H 0.767429 0.563162 0.711618 0.031 Uiso 1 1 calc R
C13 C 0.62356(10) 0.46025(6) 0.72374(6) 0.01898(16) Uani 1 1 d .
H13 H 0.694720 0.437134 0.755750 0.023 Uiso 1 1 calc R
C14 C 0.13761(9) 0.14526(6) 0.67205(5) 0.01631(15) Uani 1 1 d .
C15 C 0.03424(10) 0.16993(7) 0.61623(6) 0.02229(17) Uani 1 1 d .
H15 H 0.046704 0.228399 0.609545 0.027 Uiso 1 1 calc R
C16 C -0.08657(12) 0.10955(9) 0.57048(7) 0.0313(2) Uani 1 1 d .
H16 H -0.156080 0.127065 0.532728 0.038 Uiso 1 1 calc R
C17 C -0.10655(13) 0.02416(9) 0.57940(7) 0.0338(3) Uani 1 1 d .
H17 H -0.189127 -0.016968 0.547800 0.041 Uiso 1 1 calc R
C18 C -0.00487(13) -0.00099(8) 0.63496(7) 0.0301(2) Uani 1 1 d .
H18 H -0.018426 -0.059451 0.641605 0.036 Uiso 1 1 calc R
C19 C 0.11670(11) 0.05895(7) 0.68093(6) 0.02210(17) Uani 1 1 d .
H19 H 0.185901 0.041085 0.718575 0.027 Uiso 1 1 calc R
C20 C 0.30505(11) 0.25719(7) 0.53173(6) 0.02141(17) Uani 1 1 d .
H20 H 0.234407 0.297466 0.536164 0.026 Uiso 1 1 calc R
C21 C 0.34398(11) 0.21995(7) 0.45419(5) 0.02081(17) Uani 1 1 d .
H21 H 0.299708 0.235975 0.406494 0.025 Uiso 1 1 calc R
C22 C 0.44575(9) 0.15998(6) 0.44435(5) 0.01474(14) Uani 1 1 d .
C23 C 0.50868(10) 0.13908(6) 0.51655(5) 0.01898(16) Uani 1 1 d .
H23 H 0.578033 0.098032 0.512241 0.023 Uiso 1 1 calc R
C24 C 0.47220(10) 0.17690(6) 0.59442(5) 0.01688(15) Uani 1 1 d .
H24 H 0.518270 0.162399 0.642544 0.020 Uiso 1 1 calc R
C25 C 0.49102(11) 0.12064(6) 0.35935(5) 0.01832(15) Uani 1 1 d .
C26 C 0.64776(13) 0.16519(8) 0.35646(7) 0.0300(2) Uani 1 1 d .
H26A H 0.647605 0.228959 0.365111 0.045 Uiso 1 1 calc GR
H26B H 0.677057 0.140803 0.301949 0.045 Uiso 1 1 calc GR
H26C H 0.718632 0.154247 0.400478 0.045 Uiso 1 1 calc GR
C27 C 0.49362(14) 0.02119(7) 0.34601(6) 0.0269(2) Uani 1 1 d .
H27A H 0.565903 0.010891 0.389738 0.040 Uiso 1 1 calc GR
H27B H 0.522207 -0.003038 0.291272 0.040 Uiso 1 1 calc GR
H27C H 0.394420 -0.007903 0.348477 0.040 Uiso 1 1 calc GR
C28 C 0.38404(14) 0.13492(8) 0.28761(6) 0.0307(2) Uani 1 1 d .
H28A H 0.282797 0.108450 0.289627 0.046 Uiso 1 1 calc GR
H28B H 0.414502 0.107064 0.234312 0.046 Uiso 1 1 calc GR
H28C H 0.386239 0.198392 0.292912 0.046 Uiso 1 1 calc GR
C29 C 0.75598(9) 0.34210(6) 0.91368(5) 0.01408(14) Uani 1 1 d .
C30 C 0.81039(10) 0.28230(6) 0.85208(5) 0.01736(15) Uani 1 1 d .
C31 C 0.91377(10) 0.31562(7) 0.80810(6) 0.02044(16) Uani 1 1 d .
H31 H 0.950498 0.275693 0.765515 0.025 Uiso 1 1 calc R
C32 C 0.96461(10) 0.40533(7) 0.82466(6) 0.01985(16) Uani 1 1 d .
C33 C 0.90958(9) 0.46334(6) 0.88705(6) 0.01791(15) Uani 1 1 d .
H33 H 0.944179 0.524817 0.899309 0.021 Uiso 1 1 calc R
C34 C 0.80490(9) 0.43307(6) 0.93184(5) 0.01484(14) Uani 1 1 d .
C35 C 0.74429(10) 0.49837(6) 0.99642(6) 0.01709(15) Uani 1 1 d .
H35A H 0.635199 0.487217 0.986151 0.026 Uiso 1 1 calc GR
H35B H 0.778154 0.558486 0.993092 0.026 Uiso 1 1 calc GR
H35C H 0.780044 0.491955 1.052102 0.026 Uiso 1 1 calc GR
C36 C 0.76223(12) 0.18461(6) 0.83300(6) 0.02348(18) Uani 1 1 d .
H36A H 0.659304 0.170330 0.804215 0.035 Uiso 1 1 calc GR
H36B H 0.768383 0.165991 0.885146 0.035 Uiso 1 1 calc GR
H36C H 0.827518 0.153630 0.797170 0.035 Uiso 1 1 calc GR
C37 C 1.07560(12) 0.43888(8) 0.77537(7) 0.0277(2) Uani 1 1 d .
H37A H 1.164481 0.409661 0.779899 0.042 Uiso 1 1 calc GR
H37B H 1.103557 0.502851 0.797531 0.042 Uiso 1 1 calc GR
H37C H 1.030884 0.425935 0.716641 0.042 Uiso 1 1 calc GR
C38 C 0.33841(10) 0.13106(5) 0.94512(5) 0.01564(14) Uani 1 1 d .
C39 C 0.38128(11) 0.04898(6) 0.91269(5) 0.01855(16) Uani 1 1 d .
C40 C 0.26937(13) -0.02401(6) 0.88389(6) 0.02413(19) Uani 1 1 d .
H40 H 0.296019 -0.080234 0.860151 0.029 Uiso 1 1 calc R
C41 C 0.12071(13) -0.01653(7) 0.88905(6) 0.0264(2) Uani 1 1 d .
C42 C 0.08306(12) 0.06612(7) 0.92483(6) 0.02423(19) Uani 1 1 d .
H42 H -0.018314 0.071633 0.929442 0.029 Uiso 1 1 calc R
C43 C 0.19029(11) 0.14089(6) 0.95403(6) 0.01901(16) Uani 1 1 d .
C44 C 0.54141(12) 0.03706(6) 0.91048(6) 0.02194(17) Uani 1 1 d .
H44A H 0.571489 0.048588 0.859198 0.033 Uiso 1 1 calc GR
H44B H 0.553903 -0.023632 0.911803 0.033 Uiso 1 1 calc GR
H44C H 0.603551 0.078434 0.958993 0.033 Uiso 1 1 calc GR
C45 C 0.14726(12) 0.22942(7) 0.99200(7) 0.02460(18) Uani 1 1 d .
H45A H 0.197877 0.251314 1.049679 0.037 Uiso 1 1 calc GR
H45B H 0.039215 0.223574 0.991423 0.037 Uiso 1 1 calc GR
H45C H 0.176613 0.271138 0.959650 0.037 Uiso 1 1 calc GR
C46 C 0.00202(16) -0.09633(8) 0.85683(8) 0.0381(3) Uani 1 1 d .
H46A H -0.021104 -0.108709 0.795955 0.057 Uiso 1 1 calc GR
H46B H -0.088060 -0.084499 0.881591 0.057 Uiso 1 1 calc GR
H46C H 0.038300 -0.147518 0.872067 0.057 Uiso 1 1 calc GR
C47 C 0.49500(10) 0.22452(5) 1.06286(5) 0.01511(14) Uani 1 1 d .
C48 C 0.60019(10) 0.30892(5) 1.10396(5) 0.01505(14) Uani 1 1 d .
C49 C 0.71188(10) 0.32289(5) 1.04672(5) 0.01464(14) Uani 1 1 d .
C50 C 0.50700(11) 0.38589(6) 1.11597(6) 0.01975(16) Uani 1 1 d .
H50A H 0.573031 0.441808 1.140545 0.030 Uiso 1 1 calc GR
H50B H 0.434615 0.377333 1.153216 0.030 Uiso 1 1 calc GR
H50C H 0.454212 0.387380 1.061767 0.030 Uiso 1 1 calc GR
C51 C 0.67929(12) 0.30321(7) 1.18783(6) 0.02320(18) Uani 1 1 d .
H51A H 0.739407 0.254846 1.179029 0.035 Uiso 1 1 calc GR
H51B H 0.605222 0.292110 1.223403 0.035 Uiso 1 1 calc GR
H51C H 0.744086 0.359007 1.214969 0.035 Uiso 1 1 calc GR
O3 O 0.11534(11) 0.61460(7) 0.55963(6) 0.0371(2) Uani 1 1 d .
C52 C -0.00446(17) 0.61484(10) 0.60697(10) 0.0413(3) Uani 1 1 d .
H52A H 0.008994 0.574394 0.643613 0.050 Uiso 1 1 calc R
H52B H -0.099004 0.591950 0.568357 0.050 Uiso 1 1 calc R
C53 C -0.01577(14) 0.70487(10) 0.65966(8) 0.0358(2) Uani 1 1 d .
H53A H -0.038520 0.743875 0.623485 0.054 Uiso 1 1 calc GR
H53B H 0.079072 0.729172 0.696253 0.054 Uiso 1 1 calc GR
H53C H -0.095257 0.700340 0.693657 0.054 Uiso 1 1 calc GR
C54 C 0.08457(15) 0.64834(10) 0.48923(8) 0.0361(3) Uani 1 1 d .
H54A H 0.062787 0.709679 0.507030 0.043 Uiso 1 1 calc R
H54B H -0.003610 0.611961 0.451498 0.043 Uiso 1 1 calc R
C55 C 0.21803(17) 0.64653(10) 0.44435(9) 0.0409(3) Uani 1 1 d .
H55A H 0.198127 0.670136 0.395500 0.061 Uiso 1 1 calc GR
H55B H 0.238119 0.585537 0.426285 0.061 Uiso 1 1 calc GR
H55C H 0.304791 0.682727 0.482031 0.061 Uiso 1 1 calc GR

loop_
_atom_site_aniso_label
_atom_site_aniso_U_11
_atom_site_aniso_U_22
_atom_site_aniso_U_33
_atom_site_aniso_U_23
_atom_site_aniso_U_13
_atom_site_aniso_U_12
O1 0.0371(4) 0.0167(3) 0.0130(3) 0.0070(2) 0.0029(3) 0.0001(3)
O2 0.0183(3) 0.0250(3) 0.0171(3) 0.0045(2) -0.0033(2) 0.0031(2)
N1 0.0140(3) 0.0149(3) 0.0098(3) 0.0029(2) 0.0008(2) 0.0017(2)
N2 0.0194(3) 0.0115(3) 0.0095(3) 0.0036(2) 0.0012(2) 0.0013(2)
N3 0.0156(3) 0.0155(3) 0.0088(3) 0.0037(2) 0.0023(2) 0.0014(2)
C1 0.0149(3) 0.0123(3) 0.0099(3) 0.0034(2) 0.0015(2) 0.0017(2)
C2 0.0147(3) 0.0141(3) 0.0101(3) 0.0039(2) 0.0015(2) 0.0021(3)
C3 0.0157(3) 0.0174(3) 0.0113(3) 0.0054(3) 0.0007(3) -0.0002(3)
C4 0.0136(3) 0.0164(3) 0.0111(3) 0.0047(3) 0.0018(2) 0.0014(3)
C5 0.0155(3) 0.0153(3) 0.0094(3) 0.0038(2) 0.0022(2) 0.0019(3)
C6 0.0152(3) 0.0145(3) 0.0114(3) 0.0044(3) 0.0015(2) 0.0018(3)
C7 0.0139(3) 0.0145(3) 0.0116(3) 0.0048(3) 0.0025(2) 0.0027(3)
C8 0.0182(3) 0.0151(3) 0.0121(3) 0.0053(3) 0.0045(3) 0.0036(3)
C9 0.0223(4) 0.0227(4) 0.0185(4) 0.0109(3) 0.0056(3) 0.0070(3)
C10 0.0361(5) 0.0256(5) 0.0259(5) 0.0164(4) 0.0096(4) 0.0118(4)
C11 0.0420(6) 0.0208(4) 0.0322(5) 0.0146(4) 0.0160(4) 0.0053(4)
C12 0.0289(5) 0.0210(4) 0.0292(5) 0.0079(4) 0.0115(4) -0.0012(3)
C13 0.0200(4) 0.0187(4) 0.0187(4) 0.0055(3) 0.0048(3) 0.0011(3)
C14 0.0146(3) 0.0217(4) 0.0115(3) 0.0040(3) 0.0011(3) -0.0006(3)
C15 0.0174(4) 0.0314(5) 0.0171(4) 0.0070(3) -0.0013(3) 0.0015(3)
C16 0.0190(4) 0.0488(7) 0.0217(4) 0.0083(4) -0.0050(3) -0.0037(4)
C17 0.0235(5) 0.0457(7) 0.0232(5) 0.0024(4) -0.0017(4) -0.0138(4)
C18 0.0300(5) 0.0295(5) 0.0253(5) 0.0042(4) 0.0023(4) -0.0118(4)
C19 0.0227(4) 0.0228(4) 0.0190(4) 0.0063(3) 0.0010(3) -0.0040(3)
C20 0.0284(4) 0.0278(4) 0.0122(3) 0.0076(3) 0.0042(3) 0.0149(4)
C21 0.0294(4) 0.0256(4) 0.0109(3) 0.0074(3) 0.0036(3) 0.0115(3)
C22 0.0175(3) 0.0162(3) 0.0104(3) 0.0036(3) 0.0026(3) 0.0010(3)
C23 0.0214(4) 0.0240(4) 0.0130(3) 0.0048(3) 0.0025(3) 0.0095(3)
C24 0.0193(4) 0.0213(4) 0.0111(3) 0.0053(3) 0.0010(3) 0.0065(3)
C25 0.0236(4) 0.0200(4) 0.0116(3) 0.0032(3) 0.0045(3) 0.0039(3)
C26 0.0317(5) 0.0364(5) 0.0207(4) 0.0037(4) 0.0130(4) -0.0025(4)
C27 0.0407(6) 0.0210(4) 0.0191(4) 0.0018(3) 0.0091(4) 0.0073(4)
C28 0.0423(6) 0.0393(6) 0.0113(4) 0.0038(4) 0.0023(4) 0.0170(5)
C29 0.0130(3) 0.0168(3) 0.0124(3) 0.0035(3) 0.0020(2) 0.0026(3)
C30 0.0170(4) 0.0190(4) 0.0155(3) 0.0022(3) 0.0031(3) 0.0044(3)
C31 0.0177(4) 0.0268(4) 0.0166(4) 0.0029(3) 0.0054(3) 0.0050(3)
C32 0.0142(3) 0.0288(4) 0.0165(4) 0.0066(3) 0.0026(3) 0.0011(3)
C33 0.0139(3) 0.0219(4) 0.0175(4) 0.0060(3) 0.0012(3) -0.0004(3)
C34 0.0129(3) 0.0169(3) 0.0141(3) 0.0038(3) 0.0006(3) 0.0017(3)
C35 0.0170(3) 0.0151(3) 0.0180(4) 0.0023(3) 0.0021(3) 0.0025(3)
C36 0.0269(4) 0.0183(4) 0.0243(4) 0.0006(3) 0.0078(3) 0.0056(3)
C37 0.0210(4) 0.0404(6) 0.0218(4) 0.0087(4) 0.0075(3) -0.0024(4)
C38 0.0225(4) 0.0131(3) 0.0112(3) 0.0048(3) 0.0008(3) -0.0006(3)
C39 0.0304(4) 0.0136(3) 0.0110(3) 0.0040(3) 0.0003(3) 0.0013(3)
C40 0.0403(5) 0.0145(4) 0.0145(4) 0.0035(3) -0.0017(3) -0.0029(3)
C41 0.0362(5) 0.0223(4) 0.0168(4) 0.0076(3) -0.0039(4) -0.0097(4)
C42 0.0254(4) 0.0265(4) 0.0203(4) 0.0105(3) 0.0002(3) -0.0051(3)
C43 0.0225(4) 0.0196(4) 0.0160(4) 0.0083(3) 0.0025(3) -0.0005(3)
C44 0.0337(5) 0.0154(4) 0.0171(4) 0.0033(3) 0.0043(3) 0.0066(3)
C45 0.0235(4) 0.0240(4) 0.0286(5) 0.0083(4) 0.0087(4) 0.0045(3)
C46 0.0464(7) 0.0298(5) 0.0294(5) 0.0065(4) -0.0055(5) -0.0179(5)
C47 0.0230(4) 0.0128(3) 0.0102(3) 0.0035(3) 0.0019(3) 0.0047(3)
C48 0.0221(4) 0.0134(3) 0.0095(3) 0.0028(2) 0.0011(3) 0.0034(3)
C49 0.0187(4) 0.0135(3) 0.0113(3) 0.0025(3) -0.0001(3) 0.0044(3)
C50 0.0270(4) 0.0145(3) 0.0187(4) 0.0026(3) 0.0079(3) 0.0063(3)
C51 0.0343(5) 0.0225(4) 0.0111(3) 0.0052(3) -0.0028(3) 0.0014(4)
O3 0.0366(5) 0.0430(5) 0.0386(5) 0.0186(4) 0.0093(4) 0.0138(4)
C52 0.0421(7) 0.0432(7) 0.0446(7) 0.0193(6) 0.0155(6) 0.0048(5)
C53 0.0290(5) 0.0466(7) 0.0336(6) 0.0148(5) 0.0040(4) 0.0043(5)
C54 0.0394(6) 0.0432(7) 0.0262(5) 0.0101(5) 0.0031(4) 0.0073(5)
C55 0.0440(7) 0.0438(7) 0.0313(6) 0.0004(5) 0.0126(5) 0.0039(6)

loop_
_atom_type_symbol
_atom_type_description
_atom_type_scat_dispersion_real
_atom_type_scat_dispersion_imag
_atom_type_scat_source
C C 0.0033 0.0016 'International Tables Vol C Tables 4.2.6.8 and 6.1.1.4'
H H 0.0000 0.0000 'International Tables Vol C Tables 4.2.6.8 and 6.1.1.4'
N N 0.0061 0.0033 'International Tables Vol C Tables 4.2.6.8 and 6.1.1.4'
O O 0.0106 0.0060 'International Tables Vol C Tables 4.2.6.8 and 6.1.1.4'

loop_
_geom_angle_atom_site_label_1
_geom_angle_atom_site_label_2
_geom_angle_atom_site_label_3
_geom_angle
C1 N1 C29 123.30(7)
C49 N1 C1 121.83(7)
C49 N1 C29 114.44(7)
C1 N2 C38 124.47(7)
C47 N2 C1 122.34(7)
C47 N2 C38 112.89(7)
C4 N3 C5 115.89(7)
C4 N3 C7 115.81(7)
C7 N3 C5 116.32(7)
N1 C1 N2 113.31(7)
C2 C1 N1 121.46(7)
C2 C1 N2 125.13(7)
C1 C2 C3 126.12(7)
C1 C2 C6 122.34(7)
C3 C2 C6 111.54(7)
C2 C3 H3 118.7
C4 C3 C2 122.54(7)
C4 C3 H3 118.7
N3 C4 C14 116.79(7)
C3 C4 N3 122.60(7)
C3 C4 C14 120.54(7)
C20 C5 N3 121.90(8)
C20 C5 C24 118.88(8)
C24 C5 N3 119.21(7)
C2 C6 H6 118.3
C7 C6 C2 123.37(7)
C7 C6 H6 118.3
N3 C7 C8 117.31(7)
C6 C7 N3 121.74(7)
C6 C7 C8 120.86(7)
C9 C8 C7 121.87(8)
C13 C8 C7 119.29(7)
C13 C8 C9 118.75(8)
C8 C9 H9 119.7
C10 C9 C8 120.50(9)
C10 C9 H9 119.7
C9 C10 H10 119.9
C11 C10 C9 120.23(9)
C11 C10 H10 119.9
C10 C11 H11 120.2
C10 C11 C12 119.69(9)
C12 C11 H11 120.2
C11 C12 H12 119.9
C11 C12 C13 120.28(10)
C13 C12 H12 119.9
C8 C13 H13 119.7
C12 C13 C8 120.53(9)
C12 C13 H13 119.7
C15 C14 C4 120.55(8)
C19 C14 C4 120.71(8)
C19 C14 C15 118.71(8)
C14 C15 H15 119.8
C16 C15 C14 120.46(10)
C16 C15 H15 119.8
C15 C16 H16 119.7
C17 C16 C15 120.58(10)
C17 C16 H16 119.7
C16 C17 H17 120.3
C16 C17 C18 119.46(10)
C18 C17 H17 120.3
C17 C18 H18 119.8
C17 C18 C19 120.39(11)
C19 C18 H18 119.8
C14 C19 H19 119.8
C18 C19 C14 120.40(10)
C18 C19 H19 119.8
C5 C20 H20 119.9
C5 C20 C21 120.20(8)
C21 C20 H20 119.9
C20 C21 H21 119.0
C22 C21 C20 122.05(8)
C22 C21 H21 119.0
C21 C22 C23 116.78(8)
C21 C22 C25 121.98(7)
C23 C22 C25 121.21(8)
C22 C23 H23 119.2
C24 C23 C22 121.61(8)
C24 C23 H23 119.2
C5 C24 C23 120.47(8)
C5 C24 H24 119.8
C23 C24 H24 119.8
C22 C25 C26 109.01(8)
C22 C25 C27 110.46(7)
C27 C25 C26 108.70(9)
C28 C25 C22 111.88(8)
C28 C25 C26 108.45(9)
C28 C25 C27 108.28(8)
C25 C26 H26A 109.5
C25 C26 H26B 109.5
C25 C26 H26C 109.5
H26A C26 H26B 109.5
H26A C26 H26C 109.5
H26B C26 H26C 109.5
C25 C27 H27A 109.5
C25 C27 H27B 109.5
C25 C27 H27C 109.5
H27A C27 H27B 109.5
H27A C27 H27C 109.5
H27B C27 H27C 109.5
C25 C28 H28A 109.5
C25 C28 H28B 109.5
C25 C28 H28C 109.5
H28A C28 H28B 109.5
H28A C28 H28C 109.5
H28B C28 H28C 109.5
C30 C29 N1 121.19(8)
C30 C29 C34 121.16(8)
C34 C29 N1 117.58(7)
C29 C30 C36 122.05(8)
C31 C30 C29 118.20(8)
C31 C30 C36 119.75(8)
C30 C31 H31 119.0
C32 C31 C30 122.03(8)
C32 C31 H31 119.0
C31 C32 C33 118.51(8)
C31 C32 C37 120.48(9)
C33 C32 C37 121.01(9)
C32 C33 H33 119.3
C34 C33 C32 121.40(9)
C34 C33 H33 119.3
C29 C34 C35 121.70(8)
C33 C34 C29 118.69(8)
C33 C34 C35 119.58(8)
C34 C35 H35A 109.5
C34 C35 H35B 109.5
C34 C35 H35C 109.5
H35A C35 H35B 109.5
H35A C35 H35C 109.5
H35B C35 H35C 109.5
C30 C36 H36A 109.5
C30 C36 H36B 109.5
C30 C36 H36C 109.5
H36A C36 H36B 109.5
H36A C36 H36C 109.5
H36B C36 H36C 109.5
C32 C37 H37A 109.5
C32 C37 H37B 109.5
C32 C37 H37C 109.5
H37A C37 H37B 109.5
H37A C37 H37C 109.5
H37B C37 H37C 109.5
C39 C38 N2 118.78(8)
C39 C38 C43 122.06(8)
C43 C38 N2 118.91(8)
C38 C39 C40 117.80(9)
C38 C39 C44 122.09(8)
C40 C39 C44 120.09(9)
C39 C40 H40 119.1
C41 C40 C39 121.84(9)
C41 C40 H40 119.1
C40 C41 C42 118.59(9)
C40 C41 C46 120.72(11)
C42 C41 C46 120.68(11)
C41 C42 H42 119.1
C41 C42 C43 121.73(10)
C43 C42 H42 119.1
C38 C43 C45 121.23(8)
C42 C43 C38 117.87(9)
C42 C43 C45 120.89(9)
C39 C44 H44A 109.5
C39 C44 H44B 109.5
C39 C44 H44C 109.5
H44A C44 H44B 109.5
H44A C44 H44C 109.5
H44B C44 H44C 109.5
C43 C45 H45A 109.5
C43 C45 H45B 109.5
C43 C45 H45C 109.5
H45A C45 H45B 109.5
H45A C45 H45C 109.5
H45B C45 H45C 109.5
C41 C46 H46A 109.5
C41 C46 H46B 109.5
C41 C46 H46C 109.5
H46A C46 H46B 109.5
H46A C46 H46C 109.5
H46B C46 H46C 109.5
O1 C47 N2 121.57(8)
O1 C47 C48 121.84(8)
N2 C47 C48 116.57(7)
C47 C48 C50 107.72(7)
C47 C48 C51 110.07(7)
C49 C48 C47 108.86(7)
C49 C48 C50 109.08(7)
C49 C48 C51 110.55(8)
C51 C48 C50 110.50(7)
O2 C49 N1 121.91(8)
O2 C49 C48 122.64(8)
N1 C49 C48 115.41(7)
C48 C50 H50A 109.5
C48 C50 H50B 109.5
C48 C50 H50C 109.5
H50A C50 H50B 109.5
H50A C50 H50C 109.5
H50B C50 H50C 109.5
C48 C51 H51A 109.5
C48 C51 H51B 109.5
C48 C51 H51C 109.5
H51A C51 H51B 109.5
H51A C51 H51C 109.5
H51B C51 H51C 109.5
C54 O3 C52 112.86(11)
O3 C52 H52A 109.0
O3 C52 H52B 109.0
O3 C52 C53 113.10(11)
H52A C52 H52B 107.8
C53 C52 H52A 109.0
C53 C52 H52B 109.0
C52 C53 H53A 109.5
C52 C53 H53B 109.5
C52 C53 H53C 109.5
H53A C53 H53B 109.5
H53A C53 H53C 109.5
H53B C53 H53C 109.5
O3 C54 H54A 109.9
O3 C54 H54B 109.9
O3 C54 C55 108.76(11)
H54A C54 H54B 108.3
C55 C54 H54A 109.9
C55 C54 H54B 109.9
C54 C55 H55A 109.5
C54 C55 H55B 109.5
C54 C55 H55C 109.5
H55A C55 H55B 109.5
H55A C55 H55C 109.5
H55B C55 H55C 109.5

loop_
_geom_bond_atom_site_label_1
_geom_bond_atom_site_label_2
_geom_bond_distance
O1 C47 1.2203(10)
O2 C49 1.2191(11)
N1 C1 1.4316(11)
N1 C29 1.4509(11)
N1 C49 1.3864(10)
N2 C1 1.4325(10)
N2 C38 1.4514(11)
N2 C47 1.3789(10)
N3 C4 1.4114(10)
N3 C5 1.4537(10)
N3 C7 1.4138(11)
C1 C2 1.3747(11)
C2 C3 1.4564(11)
C2 C6 1.4610(11)
C3 H3 0.9500
C3 C4 1.3526(11)
C4 C14 1.4803(12)
C5 C20 1.3844(11)
C5 C24 1.3879(12)
C6 H6 0.9500
C6 C7 1.3515(11)
C7 C8 1.4812(11)
C8 C9 1.3989(12)
C8 C13 1.3936(12)
C9 H9 0.9500
C9 C10 1.3915(13)
C10 H10 0.9500
C10 C11 1.3844(17)
C11 H11 0.9500
C11 C12 1.3889(17)
C12 H12 0.9500
C12 C13 1.3903(13)
C13 H13 0.9500
C14 C15 1.3981(12)
C14 C19 1.3972(13)
C15 H15 0.9500
C15 C16 1.3889(14)
C16 H16 0.9500
C16 C17 1.3829(19)
C17 H17 0.9500
C17 C18 1.3894(18)
C18 H18 0.9500
C18 C19 1.3913(14)
C19 H19 0.9500
C20 H20 0.9500
C20 C21 1.3921(12)
C21 H21 0.9500
C21 C22 1.3918(12)
C22 C23 1.3988(12)
C22 C25 1.5309(12)
C23 H23 0.9500
C23 C24 1.3900(12)
C24 H24 0.9500
C25 C26 1.5357(15)
C25 C27 1.5316(14)
C25 C28 1.5289(14)
C26 H26A 0.9800
C26 H26B 0.9800
C26 H26C 0.9800
C27 H27A 0.9800
C27 H27B 0.9800
C27 H27C 0.9800
C28 H28A 0.9800
C28 H28B 0.9800
C28 H28C 0.9800
C29 C30 1.3972(12)
C29 C34 1.4018(12)
C30 C31 1.3954(13)
C30 C36 1.4991(13)
C31 H31 0.9500
C31 C32 1.3885(14)
C32 C33 1.3935(13)
C32 C37 1.5078(13)
C33 H33 0.9500
C33 C34 1.3933(12)
C34 C35 1.5043(12)
C35 H35A 0.9800
C35 H35B 0.9800
C35 H35C 0.9800
C36 H36A 0.9800
C36 H36B 0.9800
C36 H36C 0.9800
C37 H37A 0.9800
C37 H37B 0.9800
C37 H37C 0.9800
C38 C39 1.3942(12)
C38 C43 1.3999(13)
C39 C40 1.4002(13)
C39 C44 1.4988(15)
C40 H40 0.9500
C40 C41 1.3870(17)
C41 C42 1.3944(16)
C41 C46 1.5118(15)
C42 H42 0.9500
C42 C43 1.3944(13)
C43 C45 1.5024(14)
C44 H44A 0.9800
C44 H44B 0.9800
C44 H44C 0.9800
C45 H45A 0.9800
C45 H45B 0.9800
C45 H45C 0.9800
C46 H46A 0.9800
C46 H46B 0.9800
C46 H46C 0.9800
C47 C48 1.5133(12)
C48 C49 1.5119(12)
C48 C50 1.5440(12)
C48 C51 1.5242(12)
C50 H50A 0.9800
C50 H50B 0.9800
C50 H50C 0.9800
C51 H51A 0.9800
C51 H51B 0.9800
C51 H51C 0.9800
O3 C52 1.4239(17)
O3 C54 1.4122(15)
C52 H52A 0.9900
C52 H52B 0.9900
C52 C53 1.501(2)
C53 H53A 0.9800
C53 H53B 0.9800
C53 H53C 0.9800
C54 H54A 0.9900
C54 H54B 0.9900
C54 C55 1.5044(19)
C55 H55A 0.9800
C55 H55B 0.9800
C55 H55C 0.9800
